data_7156545
loop_
_publ_author_name
'Li, Fengli'
'Sun, Weiguang'
'Guan, Jiankun'
'Lu, Yuanyuan'
'Lin, Shuang'
'Zhang, Sitian'
'Gao, Weixi'
'Liu, Junjun'
'Du, Guang'
'Wang, Jianping'
'Zhu, Hucheng'
'Qi, Changxing'
'Hu, Zhengxi'
'Zhang, Yonghui'

_publ_section_title
;
 Anti-inflammatory fusicoccane-type diterpenoids from the phytopathogenic
 fungus Alternaria brassicicola.
;
_journal_issue 45
_journal_name_full 'Organic &amp; biomolecular chemistry'
_journal_page_first 8751
_journal_page_last 8760
_journal_paper_doi 10.1039/c8ob02353k
_journal_volume 16
_journal_year 2018
_chemical_formula_moiety 'C22 H36 O4'
_chemical_formula_sum 'C22 H36 O4'
_chemical_formula_weight 364.51
_space_group_crystal_system monoclinic
_space_group_IT_number 4
_space_group_name_Hall 'P 2yb'
_space_group_name_H-M_alt 'P 1 21 1'
_symmetry_space_group_name_Hall 'P 2yb'
_symmetry_space_group_name_H-M 'P 1 21 1'
_atom_sites_solution_hydrogens geom
_atom_sites_solution_primary direct
_audit_creation_date 2018-09-21
_audit_creation_method
;
Olex2 1.2
(compiled 2016.11.07 svn.r3352 for OlexSys, GUI svn.r5261)
;
_audit_update_record
;
2018-09-21 deposited with the CCDC.
2018-10-18 downloaded from the CCDC.
;
_cell_angle_alpha 90
_cell_angle_beta 101.6090(10)
_cell_angle_gamma 90
_cell_formula_units_Z 2
_cell_length_a 6.856
_cell_length_b 15.76930(10)
_cell_length_c 9.69440(10)
_cell_measurement_reflns_used 20148
_cell_measurement_temperature 100.00(10)
_cell_measurement_theta_max 73.6800
_cell_measurement_theta_min 4.6410
_cell_volume 1026.663(13)
_computing_cell_refinement 'CrysAlisPro 1.171.39.28b (Rigaku OD, 2015)'
_computing_data_collection 'CrysAlisPro 1.171.39.28b (Rigaku OD, 2015)'
_computing_data_reduction 'CrysAlisPro 1.171.39.28b (Rigaku OD, 2015)'
_computing_molecular_graphics 'Olex2 (Dolomanov et al., 2009)'
_computing_publication_material 'Olex2 (Dolomanov et al., 2009)'
_computing_structure_refinement 'XL (Sheldrick, 2008)'
_computing_structure_solution 'ShelXS (Sheldrick, 2008)'
_diffrn_ambient_environment N~2~
_diffrn_ambient_temperature 100.00(10)
_diffrn_detector 'CCD plate'
_diffrn_measured_fraction_theta_full 1.000
_diffrn_measured_fraction_theta_max 0.995
_diffrn_measurement_details
;
List of Runs (angles in degrees, time in seconds):

  # Type    Start    End  Width  t~exp~   \w     \q     \k     \f   Frames
#--------------------------------------------------------------------------
  1  \w    -18.00  41.00   0.50    0.50    --    0.00  41.00 112.00  118
  2  \w     48.00  87.00   0.50    0.50    --    0.00  41.00 112.00   78
  3  \w    159.00 184.00   0.50    0.50    --   94.60  41.00 112.00   50
  4  \w     38.00  64.00   0.50    0.50    --   94.60 -41.00 -40.00   52
  5  \w     28.00  54.00   0.50    0.50    --    0.00  38.00  60.00   52
  6  \w    -16.00  20.00   0.50    0.50    --    0.00  38.00  60.00   72
  7  \w    -12.00  13.00   0.50    0.50    --    0.00 -77.00  90.00   50
  8  \w    -89.00 -63.00   0.50    0.50    --    0.00 -41.00 -40.00   52
  9  \w    -46.00 -14.00   0.50    0.50    --    0.00 -77.00  90.00   64
 10  \w    -19.00  21.00   0.50    0.50    --    0.00 -57.00-120.00   80
 11  \w     49.00  86.00   0.50    0.50    --    0.00  38.00 -60.00   74
 12  \w    -17.00  86.00   0.50    0.50    --    0.00  38.00-180.00  206
 13  \w    -89.00 -40.00   0.50    0.50    --    0.00 -57.00-120.00   98
 14  \w    -23.00   3.00   0.50    0.50    --    0.00 -41.00 -40.00   52
 15  \w    -17.00  34.00   0.50    0.50    --    0.00  38.00 -60.00  102
 16  \w     -1.00  31.00   0.50    0.50    --    0.00 -82.00  60.00   64
 17  \w     71.00 106.00   0.50    0.50    --   94.60  61.00  30.00   70
 18  \w    141.00 176.00   0.50    0.50    --   94.60  53.00 176.43   70
 19  \w     11.00 126.00   0.50    0.50    --   94.60 -82.00 120.00  230
 20  \w     73.00 137.00   0.50    0.50    --   94.60  53.00 176.43  128
 21  \w    144.00 170.00   0.50    0.50    --   94.60  71.00-136.46   52
 22  \w    146.00 172.00   0.50    0.50    --   94.60  66.00  48.29   52
 23  \w     75.00 139.00   0.50    0.50    --   94.60  45.00 -90.00  128
 24  \w     72.00 102.00   0.50    0.50    --   94.60  57.00 -71.49   60
 25  \w    107.00 184.00   0.50    0.50    --   94.60  64.00 -53.90  154
 26  \w     67.00  95.00   0.50    0.50    --   94.60  71.00-136.46   56
 27  \w      5.00  70.00   0.50    0.50    --   94.60 -82.00   0.00  130
 28  \w     79.00 126.00   0.50    0.50    --   94.60 -82.00   0.00   94
 29  \w     72.00  98.00   0.50    0.50    --   94.60  56.00  80.08   52
 30  \w     72.00 118.00   0.50    0.50    --   94.60  60.00 -13.53   92
 31  \w    123.00 183.00   0.50    0.50    --   94.60  60.00 -13.53  120
 32  \w     74.00  99.00   0.50    0.50    --   94.60  61.00 -30.00   50
 33  \w     71.00 119.00   0.50    0.50    --   94.60  60.00 -68.47   96
 34  \w    139.00 173.00   0.50    0.50    --   94.60  60.00 -68.47   68
 35  \w     71.00  98.00   0.50    0.50    --   94.60  64.00 -53.90   54
 36  \w     72.00  98.00   0.50    0.50    --   94.60  61.00   0.00   52
 37  \w    132.00 158.00   0.50    0.50    --   94.60  71.00 178.94   52
 38  \w     69.00  94.00   0.50    0.50    --   94.60  66.00  48.29   50
 39  \w     78.00 147.00   0.50    0.50    --   94.60  45.00-120.00  138
 40  \w     75.00 184.00   0.50    0.50    --   94.60  45.00 120.00  218
 41  \w     76.00 178.00   0.50    0.50    --   94.60  45.00  60.00  204
 42  \w    132.00 172.00   0.50    0.50    --   94.60  67.00   0.15   80
 43  \w     75.00 111.00   0.50    0.50    --   94.60  45.00  90.00   72
 44  \w     74.00 111.00   0.50    0.50    --   94.60  50.00 -22.59   74
 45  \w     71.00  98.00   0.50    0.50    --   94.60  61.00-150.00   54
 46  \w     71.00  96.00   0.50    0.50    --   94.60  61.00 -90.00   50
 47  \w     72.00  98.00   0.50    0.50    --   94.60  59.00  86.50   52
 48  \w     75.00 151.00   0.50    0.50    --   94.60  49.00-149.69  152
 49  \w     72.00  98.00   0.50    0.50    --   94.60  68.00-156.41   52
 50  \w     73.00 100.00   0.50    0.50    --   94.60  61.00 120.00   54
 51  \w     70.00  96.00   0.50    0.50    --   94.60  64.00 104.35   52
 52  \w     68.00  94.00   0.50    0.50    --   94.60  71.00 178.94   52
 53  \w     69.00 129.00   0.50    0.50    --   94.60  67.00   0.15  120
 54  \w     17.00  99.00   0.50    0.50    --   94.60 -61.00  60.00  164
 55  \w     69.00  94.00   0.50    0.50    --   94.60  67.00  83.01   50
 56  \w     72.00  98.00   0.50    0.50    --   94.60  61.00-180.00   52
 57  \w     67.00 124.00   0.50    0.50    --   94.60  71.00 122.76  114
 58  \w     45.00 126.00   0.50    0.50    --   94.60 -82.00-180.00  162
 59  \w      6.00 126.00   0.50    0.50    --   94.60 -82.00 -90.00  240
 60  \w     71.00  96.00   0.50    0.50    --   94.60  61.00 150.00   50
 61  \w    117.00 142.00   0.50    0.50    --   94.60  61.00 150.00   50
 62  \w     34.00 125.00   0.50    0.50    --   94.60 -82.00 -60.00  182
 63  \w    143.00 168.00   0.50    0.50    --   94.60  45.00 -90.00   50
;
_diffrn_measurement_device 'four-circle diffractometer'
_diffrn_measurement_device_type 'XtaLAB AFC12 (RINC): Kappa single'
_diffrn_measurement_method '\w scans'
_diffrn_orient_matrix_type 'CrysAlisPro convention (1999,Acta A55,543-557)'
_diffrn_orient_matrix_UB_11 -0.2029525000
_diffrn_orient_matrix_UB_12 0.0411135000
_diffrn_orient_matrix_UB_13 -0.0606104000
_diffrn_orient_matrix_UB_21 0.0790340000
_diffrn_orient_matrix_UB_22 0.0295003000
_diffrn_orient_matrix_UB_23 -0.1300398000
_diffrn_orient_matrix_UB_31 -0.0720114000
_diffrn_orient_matrix_UB_32 -0.0835705000
_diffrn_orient_matrix_UB_33 -0.0757208000
_diffrn_radiation_monochromator graphite
_diffrn_radiation_probe x-ray
_diffrn_radiation_type CuK\a
_diffrn_radiation_wavelength 1.54178
_diffrn_reflns_av_R_equivalents 0.0224
_diffrn_reflns_av_unetI/netI 0.0122
_diffrn_reflns_Laue_measured_fraction_full 1.000
_diffrn_reflns_Laue_measured_fraction_max 0.995
_diffrn_reflns_limit_h_max 8
_diffrn_reflns_limit_h_min -8
_diffrn_reflns_limit_k_max 19
_diffrn_reflns_limit_k_min -19
_diffrn_reflns_limit_l_max 12
_diffrn_reflns_limit_l_min -12
_diffrn_reflns_number 22706
_diffrn_reflns_point_group_measured_fraction_full 0.996
_diffrn_reflns_point_group_measured_fraction_max 0.981
_diffrn_reflns_theta_full 67.679
_diffrn_reflns_theta_max 73.900
_diffrn_reflns_theta_min 4.656
_diffrn_source 'fine-focus sealed X-ray tube'
_diffrn_source_type 'Enhance (Cu) X-ray Source'
_diffrn_standards_number 0
_exptl_absorpt_coefficient_mu 0.627
_exptl_absorpt_correction_T_max 1.00000
_exptl_absorpt_correction_T_min 0.78135
_exptl_absorpt_correction_type multi-scan
_exptl_absorpt_process_details
;
CrysAlisPro 1.171.39.28b (Rigaku Oxford Diffraction, 2015)
Empirical absorption correction using spherical harmonics,
 implemented in SCALE3 ABSPACK scaling algorithm.
;
_exptl_crystal_density_diffrn 1.179
_exptl_crystal_F_000 400
_exptl_crystal_size_max 0.12
_exptl_crystal_size_mid 0.1
_exptl_crystal_size_min 0.1
_refine_diff_density_max 0.293
_refine_diff_density_min -0.376
_refine_diff_density_rms 0.166
_refine_ls_abs_structure_details
;
 Flack x determined using 1916 quotients [(I+)-(I-)]/[(I+)+(I-)]
 (Parsons, Flack and Wagner, Acta Cryst. B69 (2013) 249-259).
;
_refine_ls_abs_structure_Flack 0.06(4)
_refine_ls_extinction_method none
_refine_ls_goodness_of_fit_ref 1.105
_refine_ls_hydrogen_treatment constr
_refine_ls_matrix_type full
_refine_ls_number_parameters 243
_refine_ls_number_reflns 4094
_refine_ls_number_restraints 1
_refine_ls_restrained_S_all 1.105
_refine_ls_R_factor_all 0.0279
_refine_ls_R_factor_gt 0.0278
_refine_ls_shift/su_max 0.001
_refine_ls_shift/su_mean 0.000
_refine_ls_structure_factor_coef Fsqd
_refine_ls_weighting_details 'w=1/[\s^2^(Fo^2^)+(0.0444P)^2^+0.1515P] where P=(Fo^2^+2Fc^2^)/3'
_refine_ls_weighting_scheme calc
_refine_ls_wR_factor_gt 0.0735
_refine_ls_wR_factor_ref 0.0736
_reflns_Friedel_coverage 0.900
_reflns_Friedel_fraction_full 0.993
_reflns_Friedel_fraction_max 0.966
_reflns_number_gt 4086
_reflns_number_total 4094
_reflns_threshold_expression 'I > 2\s(I)'
_cod_data_source_file c8ob02353k2.cif
_cod_data_source_block 20180917_lfl_2-16-3
_cod_depositor_comments 'Adding full bibliography for 7156543--7156546.cif.'
_cod_original_cell_volume 1026.588(13)
_cod_database_code 7156545
_shelx_space_group_comment
;
The symmetry employed for this shelxl refinement is uniquely defined
by the following loop, which should always be used as a source of
symmetry information in preference to the above space-group names.
They are only intended as comments.
;
_shelx_estimated_absorpt_t_max 0.940
_shelx_estimated_absorpt_t_min 0.929
_reflns_odcompleteness_completeness 100.00
_reflns_odcompleteness_iscentric 1
_reflns_odcompleteness_theta 66.97
_olex2_refinement_description
;
1. Fixed Uiso
 At 1.2 times of:
  All C(H) groups, All C(H,H) groups
 At 1.5 times of:
  All C(H,H,H) groups, All O(H) groups
2.a Ternary CH refined with riding coordinates:
 C6(H6), C7(H7), C8(H8), C12(H12), C15(H15)
2.b Secondary CH2 refined with riding coordinates:
 C4(H4A,H4B), C5(H5A,H5B), C9(H9A,H9B), C13(H13A,H13B), C16(H16A,H16B)
2.c Aromatic/amide H refined with riding coordinates:
 C1(H1)
2.d Idealised Me refined as rotating group:
 C17(H17A,H17B,H17C), C18(H18A,H18B,H18C), C19(H19A,H19B,H19C), C20(H20A,H20B,
 H20C), C21(H21A,H21B,H21C), C22(H22A,H22B,H22C)
2.e Idealised tetrahedral OH refined as rotating group:
 O1(H1A), O2(H2)
;
_shelx_shelxl_version_number 2014/7
_olex2_submission_special_instructions 'No special instructions were received'
_oxdiff_exptl_absorpt_empirical_details
;
Empirical correction (ABSPACK) includes:
- Absorption correction using spherical harmonics
- Frame scaling
;
_oxdiff_exptl_absorpt_empirical_full_max 1.551
_oxdiff_exptl_absorpt_empirical_full_min 0.741

loop_
_space_group_symop_operation_xyz
'x, y, z'
'-x, y+1/2, -z'

loop_
_atom_site_label
_atom_site_type_symbol
_atom_site_fract_x
_atom_site_fract_y
_atom_site_fract_z
_atom_site_U_iso_or_equiv
_atom_site_adp_type
_atom_site_occupancy
_atom_site_site_symmetry_order
_atom_site_calc_flag
_atom_site_refinement_flags_posn
C1 C 0.4161(2) 0.80929(10) 0.28837(16) 0.0162(3) Uani 1 1 d .
H1 H 0.3716 0.7522 0.2764 0.019 Uiso 1 1 calc R
C2 C 0.4944(2) 0.83945(10) 0.18281(16) 0.0147(3) Uani 1 1 d .
C3 C 0.5010(2) 0.78311(10) 0.05437(17) 0.0168(3) Uani 1 1 d .
C4 C 0.6220(2) 0.83557(11) -0.03453(17) 0.0203(3) Uani 1 1 d .
H4A H 0.7137 0.7985 -0.0740 0.024 Uiso 1 1 calc R
H4B H 0.5319 0.8645 -0.1130 0.024 Uiso 1 1 calc R
C5 C 0.7387(2) 0.90021(11) 0.06693(17) 0.0202(3) Uani 1 1 d .
H5A H 0.7684 0.9513 0.0154 0.024 Uiso 1 1 calc R
H5B H 0.8657 0.8755 0.1178 0.024 Uiso 1 1 calc R
C6 C 0.6023(2) 0.92295(10) 0.17100(16) 0.0155(3) Uani 1 1 d .
H6 H 0.6894 0.9351 0.2647 0.019 Uiso 1 1 calc R
C7 C 0.4702(2) 1.00253(10) 0.12577(16) 0.0165(3) Uani 1 1 d .
H7 H 0.5468 1.0390 0.0710 0.020 Uiso 1 1 calc R
C8 C 0.4469(2) 1.05506(9) 0.25499(16) 0.0157(3) Uani 1 1 d .
H8 H 0.5835 1.0686 0.3093 0.019 Uiso 1 1 calc R
C9 C 0.3314(2) 1.01324(10) 0.35648(16) 0.0164(3) Uani 1 1 d .
H9A H 0.2969 1.0569 0.4209 0.020 Uiso 1 1 calc R
H9B H 0.2054 0.9897 0.3018 0.020 Uiso 1 1 calc R
C10 C 0.4472(2) 0.94310(10) 0.44262(16) 0.0150(3) Uani 1 1 d .
C11 C 0.3857(2) 0.85021(10) 0.42386(16) 0.0163(3) Uani 1 1 d .
C12 C 0.5221(2) 0.80955(10) 0.55566(16) 0.0177(3) Uani 1 1 d .
H12 H 0.4496 0.8110 0.6354 0.021 Uiso 1 1 calc R
C13 C 0.7018(2) 0.86854(10) 0.59150(17) 0.0176(3) Uani 1 1 d .
H13A H 0.7564 0.8695 0.6941 0.021 Uiso 1 1 calc R
H13B H 0.8081 0.8515 0.5416 0.021 Uiso 1 1 calc R
C14 C 0.6141(2) 0.95328(10) 0.54007(16) 0.0155(3) Uani 1 1 d .
C15 C 0.7155(2) 1.03584(10) 0.59049(17) 0.0177(3) Uani 1 1 d .
H15 H 0.6344 1.0833 0.5398 0.021 Uiso 1 1 calc R
C16 C 0.2928(2) 0.76267(10) -0.02703(17) 0.0181(3) Uani 1 1 d .
H16A H 0.2240 0.7254 0.0300 0.022 Uiso 1 1 calc R
H16B H 0.2147 0.8156 -0.0476 0.022 Uiso 1 1 calc R
C17 C 0.2689(3) 0.98582(11) 0.02802(18) 0.0224(3) Uani 1 1 d .
H17A H 0.1950 0.9434 0.0708 0.034 Uiso 1 1 calc GR
H17B H 0.2905 0.9647 -0.0628 0.034 Uiso 1 1 calc GR
H17C H 0.1922 1.0386 0.0135 0.034 Uiso 1 1 calc GR
C18 C 0.1666(2) 0.83635(11) 0.43250(18) 0.0213(3) Uani 1 1 d .
H18A H 0.0804 0.8620 0.3502 0.032 Uiso 1 1 calc GR
H18B H 0.1406 0.8628 0.5185 0.032 Uiso 1 1 calc GR
H18C H 0.1393 0.7754 0.4343 0.032 Uiso 1 1 calc GR
C19 C 0.9243(3) 1.04004(12) 0.55638(19) 0.0233(3) Uani 1 1 d .
H19A H 1.0110 0.9985 0.6140 0.035 Uiso 1 1 calc GR
H19B H 0.9793 1.0971 0.5769 0.035 Uiso 1 1 calc GR
H19C H 0.9161 1.0272 0.4565 0.035 Uiso 1 1 calc GR
C20 C 0.7286(3) 1.04818(13) 0.74918(19) 0.0272(4) Uani 1 1 d .
H20A H 0.5948 1.0452 0.7702 0.041 Uiso 1 1 calc GR
H20B H 0.7873 1.1037 0.7776 0.041 Uiso 1 1 calc GR
H20C H 0.8121 1.0035 0.8010 0.041 Uiso 1 1 calc GR
C21 C 0.1170(3) 0.69673(14) -0.2326(2) 0.0308(4) Uani 1 1 d .
H21A H 0.0592 0.6541 -0.1791 0.046 Uiso 1 1 calc GR
H21B H 0.1314 0.6727 -0.3232 0.046 Uiso 1 1 calc GR
H21C H 0.0294 0.7464 -0.2489 0.046 Uiso 1 1 calc GR
C22 C 0.7772(3) 0.69789(13) 0.1759(2) 0.0296(4) Uani 1 1 d .
H22A H 0.8713 0.7252 0.1261 0.044 Uiso 1 1 calc GR
H22B H 0.8169 0.6388 0.1963 0.044 Uiso 1 1 calc GR
H22C H 0.7774 0.7280 0.2644 0.044 Uiso 1 1 calc GR
O1 O 0.34832(18) 1.13392(7) 0.21200(12) 0.0193(2) Uani 1 1 d .
H1A H 0.4122 1.1605 0.1604 0.029 Uiso 1 1 calc GR
O2 O 0.5681(2) 0.72386(8) 0.53110(13) 0.0263(3) Uani 1 1 d .
H2 H 0.6065 0.6991 0.6085 0.039 Uiso 1 1 calc GR
O3 O 0.30683(17) 0.72137(8) -0.15512(12) 0.0214(3) Uani 1 1 d .
O4 O 0.58297(18) 0.70033(7) 0.09043(12) 0.0217(3) Uani 1 1 d .

loop_
_atom_site_aniso_label
_atom_site_aniso_U_11
_atom_site_aniso_U_22
_atom_site_aniso_U_33
_atom_site_aniso_U_23
_atom_site_aniso_U_13
_atom_site_aniso_U_12
C1 0.0197(7) 0.0127(7) 0.0160(7) -0.0011(6) 0.0033(5) -0.0016(6)
C2 0.0171(7) 0.0128(7) 0.0138(7) -0.0009(6) 0.0020(5) 0.0009(6)
C3 0.0203(7) 0.0146(7) 0.0159(7) -0.0020(6) 0.0044(6) 0.0011(6)
C4 0.0223(7) 0.0222(8) 0.0181(8) -0.0036(6) 0.0081(6) -0.0015(7)
C5 0.0214(8) 0.0225(8) 0.0187(8) -0.0014(6) 0.0085(6) -0.0013(6)
C6 0.0191(7) 0.0143(7) 0.0140(7) -0.0003(5) 0.0056(6) -0.0012(6)
C7 0.0223(7) 0.0139(7) 0.0142(7) 0.0021(6) 0.0057(6) -0.0014(6)
C8 0.0198(7) 0.0117(7) 0.0154(7) 0.0009(6) 0.0028(6) -0.0005(6)
C9 0.0184(7) 0.0150(7) 0.0158(7) 0.0016(6) 0.0036(6) 0.0000(6)
C10 0.0206(7) 0.0130(7) 0.0132(7) 0.0003(6) 0.0079(6) -0.0001(6)
C11 0.0206(8) 0.0147(8) 0.0143(7) 0.0010(6) 0.0053(6) -0.0024(6)
C12 0.0267(8) 0.0128(7) 0.0146(7) 0.0013(6) 0.0061(6) -0.0007(6)
C13 0.0218(7) 0.0149(7) 0.0166(7) 0.0018(6) 0.0049(6) 0.0014(6)
C14 0.0196(7) 0.0139(7) 0.0141(7) 0.0015(6) 0.0062(5) 0.0008(6)
C15 0.0237(8) 0.0139(7) 0.0148(7) -0.0016(6) 0.0021(6) -0.0001(6)
C16 0.0205(7) 0.0170(8) 0.0171(8) -0.0040(6) 0.0049(6) 0.0013(6)
C17 0.0282(8) 0.0180(8) 0.0181(8) -0.0001(6) -0.0023(6) 0.0023(7)
C18 0.0224(8) 0.0205(8) 0.0226(8) -0.0006(6) 0.0085(6) -0.0042(6)
C19 0.0227(8) 0.0205(8) 0.0254(8) -0.0017(7) 0.0019(7) -0.0048(6)
C20 0.0396(10) 0.0256(9) 0.0162(8) -0.0046(6) 0.0049(7) -0.0028(8)
C21 0.0255(9) 0.0343(10) 0.0284(9) -0.0123(8) -0.0044(7) 0.0032(7)
C22 0.0285(9) 0.0270(9) 0.0297(9) -0.0042(8) -0.0025(7) 0.0087(7)
O1 0.0258(6) 0.0130(5) 0.0203(6) 0.0037(4) 0.0079(4) 0.0016(4)
O2 0.0437(7) 0.0125(6) 0.0208(6) 0.0024(5) 0.0022(5) 0.0014(5)
O3 0.0212(6) 0.0241(6) 0.0181(5) -0.0081(5) 0.0018(4) -0.0006(5)
O4 0.0245(6) 0.0154(6) 0.0230(6) -0.0043(5) -0.0005(5) 0.0042(5)

loop_
_atom_type_symbol
_atom_type_description
_atom_type_scat_dispersion_real
_atom_type_scat_dispersion_imag
_atom_type_scat_source
C C 0.0181 0.0091 'International Tables Vol C Tables 4.2.6.8 and 6.1.1.4'
H H 0.0000 0.0000 'International Tables Vol C Tables 4.2.6.8 and 6.1.1.4'
O O 0.0492 0.0322 'International Tables Vol C Tables 4.2.6.8 and 6.1.1.4'

loop_
_geom_angle_atom_site_label_1
_geom_angle_atom_site_label_2
_geom_angle_atom_site_label_3
_geom_angle
C2 C1 H1 114.4
C2 C1 C11 131.25(14)
C11 C1 H1 114.4
C1 C2 C3 119.77(14)
C1 C2 C6 129.85(14)
C6 C2 C3 110.14(13)
C2 C3 C4 104.36(13)
C16 C3 C2 111.46(12)
C16 C3 C4 112.09(13)
O4 C3 C2 113.69(13)
O4 C3 C4 113.15(13)
O4 C3 C16 102.37(13)
C3 C4 H4A 110.6
C3 C4 H4B 110.6
H4A C4 H4B 108.8
C5 C4 C3 105.53(12)
C5 C4 H4A 110.6
C5 C4 H4B 110.6
C4 C5 H5A 110.6
C4 C5 H5B 110.6
C4 C5 C6 105.52(13)
H5A C5 H5B 108.8
C6 C5 H5A 110.6
C6 C5 H5B 110.6
C2 C6 C5 102.37(12)
C2 C6 H6 107.9
C2 C6 C7 116.94(13)
C5 C6 H6 107.9
C5 C6 C7 113.33(13)
C7 C6 H6 107.9
C6 C7 H7 105.9
C8 C7 C6 110.77(12)
C8 C7 H7 105.9
C17 C7 C6 115.85(13)
C17 C7 H7 105.9
C17 C7 C8 111.63(13)
C7 C8 H8 107.7
C9 C8 C7 116.34(13)
C9 C8 H8 107.7
O1 C8 C7 110.49(12)
O1 C8 H8 107.7
O1 C8 C9 106.56(12)
C8 C9 H9A 109.0
C8 C9 H9B 109.0
H9A C9 H9B 107.8
C10 C9 C8 112.81(13)
C10 C9 H9A 109.0
C10 C9 H9B 109.0
C9 C10 C11 122.35(14)
C14 C10 C9 125.56(15)
C14 C10 C11 112.08(14)
C1 C11 C10 115.44(13)
C1 C11 C12 111.74(13)
C1 C11 C18 107.04(13)
C10 C11 C12 101.02(12)
C10 C11 C18 112.33(13)
C18 C11 C12 109.15(13)
C11 C12 H12 108.3
C13 C12 C11 105.01(13)
C13 C12 H12 108.3
O2 C12 C11 111.76(13)
O2 C12 H12 108.3
O2 C12 C13 114.99(14)
C12 C13 H13A 111.3
C12 C13 H13B 111.3
H13A C13 H13B 109.2
C14 C13 C12 102.42(13)
C14 C13 H13A 111.3
C14 C13 H13B 111.3
C10 C14 C13 110.74(14)
C10 C14 C15 127.17(14)
C13 C14 C15 122.00(14)
C14 C15 H15 108.2
C14 C15 C19 110.86(13)
C14 C15 C20 111.34(14)
C19 C15 H15 108.2
C19 C15 C20 109.97(14)
C20 C15 H15 108.2
C3 C16 H16A 109.8
C3 C16 H16B 109.8
H16A C16 H16B 108.3
O3 C16 C3 109.22(12)
O3 C16 H16A 109.8
O3 C16 H16B 109.8
C7 C17 H17A 109.5
C7 C17 H17B 109.5
C7 C17 H17C 109.5
H17A C17 H17B 109.5
H17A C17 H17C 109.5
H17B C17 H17C 109.5
C11 C18 H18A 109.5
C11 C18 H18B 109.5
C11 C18 H18C 109.5
H18A C18 H18B 109.5
H18A C18 H18C 109.5
H18B C18 H18C 109.5
C15 C19 H19A 109.5
C15 C19 H19B 109.5
C15 C19 H19C 109.5
H19A C19 H19B 109.5
H19A C19 H19C 109.5
H19B C19 H19C 109.5
C15 C20 H20A 109.5
C15 C20 H20B 109.5
C15 C20 H20C 109.5
H20A C20 H20B 109.5
H20A C20 H20C 109.5
H20B C20 H20C 109.5
H21A C21 H21B 109.5
H21A C21 H21C 109.5
H21B C21 H21C 109.5
O3 C21 H21A 109.5
O3 C21 H21B 109.5
O3 C21 H21C 109.5
H22A C22 H22B 109.5
H22A C22 H22C 109.5
H22B C22 H22C 109.5
O4 C22 H22A 109.5
O4 C22 H22B 109.5
O4 C22 H22C 109.5
C8 O1 H1A 109.5
C12 O2 H2 109.5
C21 O3 C16 111.80(13)
C22 O4 C3 116.22(13)

loop_
_geom_bond_atom_site_label_1
_geom_bond_atom_site_label_2
_geom_bond_distance
C1 H1 0.9500
C1 C2 1.335(2)
C1 C11 1.515(2)
C2 C3 1.538(2)
C2 C6 1.526(2)
C3 C4 1.550(2)
C3 C16 1.520(2)
C3 O4 1.4364(19)
C4 H4A 0.9900
C4 H4B 0.9900
C4 C5 1.526(2)
C5 H5A 0.9900
C5 H5B 0.9900
C5 C6 1.549(2)
C6 H6 1.0000
C6 C7 1.558(2)
C7 H7 1.0000
C7 C8 1.537(2)
C7 C17 1.532(2)
C8 H8 1.0000
C8 C9 1.531(2)
C8 O1 1.4367(18)
C9 H9A 0.9900
C9 H9B 0.9900
C9 C10 1.512(2)
C10 C11 1.525(2)
C10 C14 1.339(2)
C11 C12 1.561(2)
C11 C18 1.537(2)
C12 H12 1.0000
C12 C13 1.527(2)
C12 O2 1.419(2)
C13 H13A 0.9900
C13 H13B 0.9900
C13 C14 1.508(2)
C14 C15 1.510(2)
C15 H15 1.0000
C15 C19 1.534(2)
C15 C20 1.535(2)
C16 H16A 0.9900
C16 H16B 0.9900
C16 O3 1.4224(19)
C17 H17A 0.9800
C17 H17B 0.9800
C17 H17C 0.9800
C18 H18A 0.9800
C18 H18B 0.9800
C18 H18C 0.9800
C19 H19A 0.9800
C19 H19B 0.9800
C19 H19C 0.9800
C20 H20A 0.9800
C20 H20B 0.9800
C20 H20C 0.9800
C21 H21A 0.9800
C21 H21B 0.9800
C21 H21C 0.9800
C21 O3 1.420(2)
C22 H22A 0.9800
C22 H22B 0.9800
C22 H22C 0.9800
C22 O4 1.420(2)
O1 H1A 0.8400
O2 H2 0.8400

loop_
_geom_hbond_atom_site_label_D
_geom_hbond_atom_site_label_H
_geom_hbond_atom_site_label_A
_geom_hbond_distance_DH
_geom_hbond_distance_HA
_geom_hbond_distance_DA
_geom_hbond_angle_DHA
_geom_hbond_site_symmetry_A
O1 H1A O3 0.84 2.16 2.8843(17) 144.0 2_655
O1 H1A O4 0.84 2.52 3.2358(16) 144.0 2_655
O2 H2 O1 0.84 1.99 2.8227(17) 170.6 2_646

loop_
_geom_torsion_atom_site_label_1
_geom_torsion_atom_site_label_2
_geom_torsion_atom_site_label_3
_geom_torsion_atom_site_label_4
_geom_torsion
C1 C2 C3 C4 -173.68(14)
C1 C2 C3 C16 65.14(19)
C1 C2 C3 O4 -49.94(19)
C1 C2 C6 C5 152.93(17)
C1 C2 C6 C7 -82.6(2)
C1 C11 C12 C13 97.41(14)
C1 C11 C12 O2 -27.89(18)
C2 C1 C11 C10 2.6(2)
C2 C1 C11 C12 -112.05(19)
C2 C1 C11 C18 128.50(18)
C2 C3 C4 C5 19.97(16)
C2 C3 C16 O3 171.50(13)
C2 C3 O4 C22 -56.13(18)
C2 C6 C7 C8 97.72(16)
C2 C6 C7 C17 -30.73(18)
C3 C2 C6 C5 -21.26(16)
C3 C2 C6 C7 103.23(14)
C3 C4 C5 C6 -33.87(17)
C3 C16 O3 C21 176.98(15)
C4 C3 C16 O3 54.94(18)
C4 C3 O4 C22 62.69(18)
C4 C5 C6 C2 33.55(16)
C4 C5 C6 C7 -93.30(15)
C5 C6 C7 C8 -143.54(13)
C5 C6 C7 C17 88.02(16)
C6 C2 C3 C4 1.19(16)
C6 C2 C3 C16 -120.00(14)
C6 C2 C3 O4 124.93(14)
C6 C7 C8 C9 -66.19(17)
C6 C7 C8 O1 172.17(12)
C7 C8 C9 C10 72.72(17)
C8 C9 C10 C11 -112.34(16)
C8 C9 C10 C14 66.2(2)
C9 C10 C11 C1 70.99(19)
C9 C10 C11 C12 -168.30(13)
C9 C10 C11 C18 -52.11(19)
C9 C10 C14 C13 -173.03(14)
C9 C10 C14 C15 3.6(3)
C10 C11 C12 C13 -25.88(15)
C10 C11 C12 O2 -151.18(13)
C10 C14 C15 C19 -117.15(18)
C10 C14 C15 C20 120.08(18)
C11 C1 C2 C3 -178.35(15)
C11 C1 C2 C6 7.9(3)
C11 C10 C14 C13 5.63(18)
C11 C10 C14 C15 -177.73(14)
C11 C12 C13 C14 29.21(15)
C12 C13 C14 C10 -22.21(17)
C12 C13 C14 C15 160.94(14)
C13 C14 C15 C19 59.15(19)
C13 C14 C15 C20 -63.62(19)
C14 C10 C11 C1 -107.71(16)
C14 C10 C11 C12 12.99(16)
C14 C10 C11 C18 129.18(15)
C16 C3 C4 C5 140.73(14)
C16 C3 O4 C22 -176.48(14)
C17 C7 C8 C9 64.51(17)
C17 C7 C8 O1 -57.13(16)
C18 C11 C12 C13 -144.40(13)
C18 C11 C12 O2 90.30(16)
O1 C8 C9 C10 -163.58(13)
O2 C12 C13 C14 152.46(13)
O4 C3 C4 C5 -104.12(15)
O4 C3 C16 O3 -66.62(15)
